data_1570653
loop_
_publ_author_name
'Chatterjee, Abhijit'
'Chatterjee, Joy'
'Sappati, Subrahmanyam'
'Tanwar, Riteeka'
'Ambhore, Madan D.'
'Arfin, Habibul'
'Umesh, Rintu M.'
'Lahiri, Mayurika'
'Mandal, Pankaj'
'Hazra, Partha'

_publ_section_title
;
 Engineering TADF, mechanochromism, and second harmonic up-conversion
 properties in regioisomeric substitution space.
;
_journal_issue 47
_journal_name_full 'Chemical science'
_journal_page_first 13832
_journal_page_last 13841
_journal_paper_doi 10.1039/d3sc04280d
_journal_volume 14
_journal_year 2023
_chemical_formula_moiety 'C56 H40 N6, 2(C H2 Cl2)'
_chemical_formula_sum 'C58 H44 Cl4 N6'
_chemical_formula_weight 966.79
_space_group_crystal_system monoclinic
_space_group_IT_number 14
_space_group_name_Hall '-P 2ybc'
_space_group_name_H-M_alt 'P 1 21/c 1'
_atom_sites_solution_hydrogens geom
_audit_creation_method SHELXL-2018/3
_audit_update_record
;
2023-08-07 deposited with the CCDC.	2023-11-07 downloaded from the CCDC.
;
_cell_angle_alpha 90
_cell_angle_beta 109.655(5)
_cell_angle_gamma 90
_cell_formula_units_Z 2
_cell_length_a 12.415(2)
_cell_length_b 11.6613(19)
_cell_length_c 17.594(3)
_cell_measurement_reflns_used 9905
_cell_measurement_temperature 100(2)
_cell_measurement_theta_max 28.16
_cell_measurement_theta_min 2.46
_cell_volume 2398.8(7)
_computing_cell_refinement 'Bruker SAINT'
_computing_data_collection 'Bruker APEX2'
_computing_data_reduction 'Bruker SAINT'
_computing_molecular_graphics 'Bruker SHELXTL'
_computing_publication_material 'Bruker SHELXTL'
_computing_structure_refinement 'SHELXL-2018/3 (Sheldrick, 2018)'
_computing_structure_solution 'SHELXT 2014/5 (Sheldrick, 2014)'
_diffrn_ambient_temperature 100(2)
_diffrn_measured_fraction_theta_full 0.998
_diffrn_measured_fraction_theta_max 0.998
_diffrn_measurement_device_type 'Bruker APEX-II CCD'
_diffrn_measurement_method '\f and \w scans'
_diffrn_radiation_type MoK\a
_diffrn_radiation_wavelength 0.71073
_diffrn_reflns_av_R_equivalents 0.0645
_diffrn_reflns_av_unetI/netI 0.0373
_diffrn_reflns_Laue_measured_fraction_full 0.998
_diffrn_reflns_Laue_measured_fraction_max 0.998
_diffrn_reflns_limit_h_max 14
_diffrn_reflns_limit_h_min -14
_diffrn_reflns_limit_k_max 13
_diffrn_reflns_limit_k_min -13
_diffrn_reflns_limit_l_max 19
_diffrn_reflns_limit_l_min -20
_diffrn_reflns_number 33520
_diffrn_reflns_point_group_measured_fraction_full 0.998
_diffrn_reflns_point_group_measured_fraction_max 0.998
_diffrn_reflns_theta_full 24.499
_diffrn_reflns_theta_max 24.499
_diffrn_reflns_theta_min 2.136
_exptl_absorpt_coefficient_mu 0.294
_exptl_absorpt_correction_T_max 0.7457
_exptl_absorpt_correction_T_min 0.6799
_exptl_absorpt_correction_type none
_exptl_crystal_colour Red
_exptl_crystal_density_diffrn 1.339
_exptl_crystal_description plate
_exptl_crystal_F_000 1209
_refine_diff_density_max 1.214
_refine_diff_density_min -0.605
_refine_diff_density_rms 0.159
_refine_ls_extinction_coef 0.0022(19)
_refine_ls_extinction_expression Fc^*^=kFc[1+0.001xFc^2^\l^3^/sin(2\q)]^-1/4^
_refine_ls_extinction_method 'SHELXL-2018/3 (Sheldrick 2018)'
_refine_ls_goodness_of_fit_ref 1.339
_refine_ls_hydrogen_treatment constr
_refine_ls_matrix_type full
_refine_ls_number_parameters 308
_refine_ls_number_reflns 3987
_refine_ls_number_restraints 0
_refine_ls_restrained_S_all 1.339
_refine_ls_R_factor_all 0.1258
_refine_ls_R_factor_gt 0.1161
_refine_ls_shift/su_max 0.000
_refine_ls_shift/su_mean 0.000
_refine_ls_structure_factor_coef Fsqd
_refine_ls_weighting_details 'w=1/[\s^2^(Fo^2^)+(0.1099P)^2^+32.3972P] where P=(Fo^2^+2Fc^2^)/3'
_refine_ls_weighting_scheme calc
_refine_ls_wR_factor_gt 0.3582
_refine_ls_wR_factor_ref 0.3634
_reflns_Friedel_coverage 0.000
_reflns_number_gt 3397
_reflns_number_total 3995
_reflns_threshold_expression 'I > 2\s(I)'
_cod_data_source_file d3sc04280d3.cif
_cod_data_source_block shelx
_cod_original_cell_volume 2398.9(7)
_cod_original_sg_symbol_H-M 'P 21/c'
_cod_database_code 1570653
_shelx_shelxl_version_number 2018/3
_shelx_space_group_comment
;
The symmetry employed for this shelxl refinement is uniquely defined
by the following loop, which should always be used as a source of
symmetry information in preference to the above space-group names.
They are only intended as comments.
;

loop_
_space_group_symop_operation_xyz
'x, y, z'
'-x, y+1/2, -z+1/2'
'-x, -y, -z'
'x, -y-1/2, z-1/2'

loop_
_atom_site_label
_atom_site_type_symbol
_atom_site_fract_x
_atom_site_fract_y
_atom_site_fract_z
_atom_site_U_iso_or_equiv
_atom_site_adp_type
_atom_site_occupancy
_atom_site_site_symmetry_order
_atom_site_calc_flag
_atom_site_refinement_flags_posn
_atom_site_refinement_flags_adp
_atom_site_refinement_flags_occupancy
_atom_site_disorder_assembly
_atom_site_disorder_group
Cl1 Cl 0.5350(2) 0.6582(2) 0.12013(14) 0.0334(7) Uani 1 1 d . . . . .
Cl2 Cl 0.4616(2) 0.4232(2) 0.07894(16) 0.0384(8) Uani 1 1 d . . . . .
N4 N 0.2942(5) 0.5633(6) 0.3761(4) 0.0145(14) Uani 1 1 d . . . . .
N5 N 0.2864(5) 0.4651(6) 0.5233(4) 0.0126(14) Uani 1 1 d . . . . .
N3 N 0.5103(6) 0.6612(6) 0.3056(4) 0.0196(16) Uani 1 1 d . . . . .
C6 C 0.5027(6) 0.5476(6) 0.4293(4) 0.0125(16) Uani 1 1 d . . . . .
C5 C 0.3967(6) 0.5298(6) 0.4388(4) 0.0115(16) Uani 1 1 d . . . . .
C31 C 0.2057(6) 0.4393(7) 0.6316(5) 0.0139(16) Uani 1 1 d . . . . .
H31 H 0.170926 0.371370 0.608119 0.017 Uiso 1 1 calc R U . . .
C56 C 0.5071(6) 0.6068(7) 0.3604(5) 0.0150(17) Uani 1 1 d . . . . .
C26 C 0.2699(6) 0.5032(7) 0.5951(5) 0.0134(16) Uani 1 1 d . . . . .
C4 C 0.3921(6) 0.4855(7) 0.5109(5) 0.0122(16) Uani 1 1 d . . . . .
C13 C 0.2084(6) 0.5778(7) 0.2291(5) 0.0156(17) Uani 1 1 d . . . . .
H13 H 0.185169 0.652477 0.233723 0.019 Uiso 1 1 calc R U . . .
C19 C 0.2317(6) 0.6571(7) 0.3933(5) 0.0141(16) Uani 1 1 d . . . . .
C30 C 0.1938(7) 0.4771(8) 0.7024(5) 0.0218(19) Uani 1 1 d . . . . .
H30 H 0.150394 0.433879 0.725867 0.026 Uiso 1 1 calc R U . . .
C8 C 0.2679(6) 0.5163(7) 0.2980(4) 0.0128(16) Uani 1 1 d . . . . .
C27 C 0.3188(7) 0.6058(7) 0.6303(5) 0.0181(18) Uani 1 1 d . . . . .
H27 H 0.358508 0.650998 0.605152 0.022 Uiso 1 1 calc R U . . .
C21 C 0.2151(7) 0.3783(7) 0.4743(5) 0.0155(17) Uani 1 1 d . . . . .
C11 C 0.2169(7) 0.4191(8) 0.1445(5) 0.024(2) Uani 1 1 d . . . . .
H11 H 0.196842 0.385958 0.093524 0.029 Uiso 1 1 calc R U . . .
C12 C 0.1833(7) 0.5285(8) 0.1533(5) 0.0209(19) Uani 1 1 d . . . . .
H12 H 0.142940 0.570662 0.107788 0.025 Uiso 1 1 calc R U . . .
C9 C 0.3057(7) 0.4053(7) 0.2885(5) 0.0175(17) Uani 1 1 d . . . . .
H9 H 0.347498 0.363381 0.333829 0.021 Uiso 1 1 calc R U . . .
C14 C 0.2876(7) 0.7489(6) 0.4393(5) 0.0165(17) Uani 1 1 d . . . . .
H14 H 0.367007 0.748707 0.460890 0.020 Uiso 1 1 calc R U . . .
C18 C 0.1122(6) 0.6586(7) 0.3605(5) 0.0184(18) Uani 1 1 d . . . . .
H18 H 0.072667 0.596906 0.330284 0.022 Uiso 1 1 calc R U . . .
C20 C 0.2626(7) 0.2787(7) 0.4573(5) 0.0198(18) Uani 1 1 d . . . . .
H20 H 0.341480 0.268739 0.477365 0.024 Uiso 1 1 calc R U . . .
C10 C 0.2814(7) 0.3576(7) 0.2125(5) 0.0223(19) Uani 1 1 d . . . . .
H10 H 0.308006 0.284678 0.206864 0.027 Uiso 1 1 calc R U . . .
C22 C 0.0965(7) 0.3928(8) 0.4444(5) 0.0208(19) Uani 1 1 d . . . . .
H22 H 0.063548 0.459909 0.454835 0.025 Uiso 1 1 calc R U . . .
C28 C 0.3086(7) 0.6409(8) 0.7025(5) 0.0235(19) Uani 1 1 d . . . . .
H28 H 0.344920 0.707762 0.726790 0.028 Uiso 1 1 calc R U . . .
C15 C 0.2275(8) 0.8407(7) 0.4537(5) 0.025(2) Uani 1 1 d . . . . .
H15 H 0.266506 0.900953 0.485947 0.030 Uiso 1 1 calc R U . . .
C29 C 0.2445(7) 0.5774(8) 0.7400(5) 0.026(2) Uani 1 1 d . . . . .
H29 H 0.236264 0.601751 0.788058 0.031 Uiso 1 1 calc R U . . .
C25 C 0.1934(8) 0.1929(8) 0.4102(5) 0.025(2) Uani 1 1 d . . . . .
H25 H 0.226011 0.126307 0.398452 0.030 Uiso 1 1 calc R U . . .
C23 C 0.0286(7) 0.3063(9) 0.3990(5) 0.027(2) Uani 1 1 d . . . . .
H23 H -0.050392 0.315366 0.380531 0.033 Uiso 1 1 calc R U . . .
C16 C 0.1086(8) 0.8441(8) 0.4202(6) 0.027(2) Uani 1 1 d . . . . .
H16 H 0.067614 0.906299 0.429126 0.033 Uiso 1 1 calc R U . . .
C24 C 0.0743(8) 0.2077(8) 0.3806(6) 0.030(2) Uani 1 1 d . . . . .
H24 H 0.027152 0.151437 0.348916 0.036 Uiso 1 1 calc R U . . .
C17 C 0.0537(8) 0.7534(8) 0.3738(6) 0.030(2) Uani 1 1 d . . . . .
H17 H -0.025537 0.755572 0.350369 0.036 Uiso 1 1 calc R U . . .
C57 C 0.4817(8) 0.5327(8) 0.1503(6) 0.026(2) Uani 1 1 d . . . . .
H57A H 0.534955 0.506896 0.201656 0.031 Uiso 1 1 calc R U . . .
H57B H 0.409442 0.549572 0.157832 0.031 Uiso 1 1 calc R U . . .

loop_
_atom_site_aniso_label
_atom_site_aniso_U_11
_atom_site_aniso_U_22
_atom_site_aniso_U_33
_atom_site_aniso_U_23
_atom_site_aniso_U_13
_atom_site_aniso_U_12
Cl1 0.0468(15) 0.0243(13) 0.0314(13) -0.0024(9) 0.0160(11) -0.0124(10)
Cl2 0.0611(18) 0.0208(12) 0.0407(15) -0.0101(10) 0.0268(13) -0.0060(11)
N4 0.009(3) 0.020(4) 0.012(3) -0.001(3) 0.000(3) 0.002(3)
N5 0.005(3) 0.015(3) 0.015(3) -0.001(3) 0.000(2) -0.002(3)
N3 0.019(4) 0.019(4) 0.021(4) 0.006(3) 0.007(3) 0.001(3)
C6 0.016(4) 0.012(4) 0.009(4) 0.001(3) 0.003(3) 0.007(3)
C5 0.010(4) 0.010(4) 0.013(4) -0.002(3) 0.001(3) 0.003(3)
C31 0.007(3) 0.018(4) 0.014(4) 0.000(3) -0.001(3) -0.002(3)
C56 0.007(4) 0.014(4) 0.023(4) -0.010(3) 0.005(3) -0.002(3)
C26 0.005(3) 0.017(4) 0.017(4) 0.002(3) 0.003(3) 0.003(3)
C4 0.007(3) 0.014(4) 0.016(4) -0.005(3) 0.004(3) 0.001(3)
C13 0.012(4) 0.015(4) 0.017(4) 0.002(3) 0.001(3) 0.000(3)
C19 0.010(4) 0.012(4) 0.020(4) 0.007(3) 0.005(3) 0.004(3)
C30 0.009(4) 0.037(5) 0.019(4) 0.004(4) 0.003(3) 0.000(4)
C8 0.007(3) 0.020(4) 0.011(4) 0.001(3) 0.003(3) -0.001(3)
C27 0.015(4) 0.015(4) 0.026(4) 0.004(3) 0.010(3) 0.003(3)
C21 0.015(4) 0.018(4) 0.014(4) 0.000(3) 0.005(3) -0.003(3)
C11 0.015(4) 0.031(5) 0.025(5) -0.009(4) 0.005(4) -0.009(4)
C12 0.011(4) 0.035(5) 0.014(4) 0.000(4) 0.001(3) 0.001(4)
C9 0.017(4) 0.016(4) 0.017(4) 0.002(3) 0.001(3) -0.002(3)
C14 0.015(4) 0.009(4) 0.023(4) 0.004(3) 0.003(3) 0.000(3)
C18 0.008(4) 0.021(4) 0.023(4) 0.003(3) 0.001(3) 0.002(3)
C20 0.014(4) 0.020(4) 0.026(4) 0.002(4) 0.007(3) 0.000(3)
C10 0.021(4) 0.015(4) 0.032(5) -0.003(4) 0.012(4) 0.001(3)
C22 0.009(4) 0.023(4) 0.031(5) 0.002(4) 0.007(3) 0.001(3)
C28 0.020(4) 0.022(5) 0.029(5) -0.007(4) 0.009(4) 0.000(4)
C15 0.034(5) 0.016(4) 0.021(4) -0.003(3) 0.005(4) 0.001(4)
C29 0.025(5) 0.034(5) 0.020(4) -0.009(4) 0.008(4) 0.006(4)
C25 0.027(5) 0.019(4) 0.028(5) -0.008(4) 0.007(4) -0.002(4)
C23 0.009(4) 0.040(6) 0.025(5) -0.003(4) -0.005(3) -0.007(4)
C16 0.027(5) 0.020(5) 0.034(5) -0.003(4) 0.010(4) 0.010(4)
C24 0.028(5) 0.030(5) 0.029(5) -0.007(4) 0.005(4) -0.013(4)
C17 0.014(4) 0.038(6) 0.042(6) 0.003(5) 0.013(4) 0.005(4)
C57 0.034(5) 0.019(5) 0.030(5) -0.001(4) 0.017(4) 0.004(4)

loop_
_atom_type_symbol
_atom_type_description
_atom_type_scat_dispersion_real
_atom_type_scat_dispersion_imag
_atom_type_scat_source
C C 0.0033 0.0016 'International Tables Vol C Tables 4.2.6.8 and 6.1.1.4'
H H 0.0000 0.0000 'International Tables Vol C Tables 4.2.6.8 and 6.1.1.4'
Cl Cl 0.1484 0.1585 'International Tables Vol C Tables 4.2.6.8 and 6.1.1.4'
N N 0.0061 0.0033 'International Tables Vol C Tables 4.2.6.8 and 6.1.1.4'

loop_
_geom_angle_atom_site_label_1
_geom_angle_atom_site_label_2
_geom_angle_atom_site_label_3
_geom_angle
_geom_angle_site_symmetry_1
_geom_angle_site_symmetry_3
_geom_angle_publ_flag
C8 N4 C5 120.0(6) . . ?
C8 N4 C19 122.6(6) . . ?
C5 N4 C19 116.7(6) . . ?
C26 N5 C4 120.2(6) . . ?
C26 N5 C21 120.9(6) . . ?
C4 N5 C21 116.3(6) . . ?
C5 C6 C4 122.5(7) . 3_666 ?
C5 C6 C56 119.1(7) . . ?
C4 C6 C56 118.3(7) 3_666 . ?
C4 C5 C6 119.7(7) . . ?
C4 C5 N4 120.5(7) . . ?
C6 C5 N4 119.8(7) . . ?
C30 C31 C26 119.9(8) . . ?
C30 C31 H31 120.1 . . ?
C26 C31 H31 120.1 . . ?
N3 C56 C6 176.4(8) . . ?
C27 C26 C31 119.0(7) . . ?
C27 C26 N5 119.7(7) . . ?
C31 C26 N5 121.3(7) . . ?
C5 C4 N5 121.8(7) . . ?
C5 C4 C6 117.7(7) . 3_666 ?
N5 C4 C6 120.3(7) . 3_666 ?
C12 C13 C8 120.5(8) . . ?
C12 C13 H13 119.8 . . ?
C8 C13 H13 119.8 . . ?
C14 C19 C18 119.1(7) . . ?
C14 C19 N4 121.1(7) . . ?
C18 C19 N4 119.8(7) . . ?
C31 C30 C29 122.2(8) . . ?
C31 C30 H30 118.9 . . ?
C29 C30 H30 118.9 . . ?
C13 C8 C9 118.2(7) . . ?
C13 C8 N4 122.1(7) . . ?
C9 C8 N4 119.7(7) . . ?
C28 C27 C26 120.3(8) . . ?
C28 C27 H27 119.9 . . ?
C26 C27 H27 119.9 . . ?
C20 C21 C22 119.5(8) . . ?
C20 C21 N5 120.3(7) . . ?
C22 C21 N5 120.2(7) . . ?
C12 C11 C10 119.4(8) . . ?
C12 C11 H11 120.3 . . ?
C10 C11 H11 120.3 . . ?
C11 C12 C13 121.2(8) . . ?
C11 C12 H12 119.4 . . ?
C13 C12 H12 119.4 . . ?
C10 C9 C8 120.8(7) . . ?
C10 C9 H9 119.6 . . ?
C8 C9 H9 119.6 . . ?
C15 C14 C19 121.0(8) . . ?
C15 C14 H14 119.5 . . ?
C19 C14 H14 119.5 . . ?
C17 C18 C19 118.9(8) . . ?
C17 C18 H18 120.5 . . ?
C19 C18 H18 120.5 . . ?
C21 C20 C25 120.7(8) . . ?
C21 C20 H20 119.7 . . ?
C25 C20 H20 119.7 . . ?
C9 C10 C11 119.9(8) . . ?
C9 C10 H10 120.0 . . ?
C11 C10 H10 120.0 . . ?
C23 C22 C21 119.4(8) . . ?
C23 C22 H22 120.3 . . ?
C21 C22 H22 120.3 . . ?
C27 C28 C29 121.2(8) . . ?
C27 C28 H28 119.4 . . ?
C29 C28 H28 119.4 . . ?
C14 C15 C16 120.4(8) . . ?
C14 C15 H15 119.8 . . ?
C16 C15 H15 119.8 . . ?
C30 C29 C28 117.3(8) . . ?
C30 C29 H29 121.3 . . ?
C28 C29 H29 121.3 . . ?
C20 C25 C24 119.5(8) . . ?
C20 C25 H25 120.2 . . ?
C24 C25 H25 120.2 . . ?
C24 C23 C22 121.9(8) . . ?
C24 C23 H23 119.0 . . ?
C22 C23 H23 119.0 . . ?
C17 C16 C15 118.4(8) . . ?
C17 C16 H16 120.8 . . ?
C15 C16 H16 120.8 . . ?
C23 C24 C25 119.0(8) . . ?
C23 C24 H24 120.5 . . ?
C25 C24 H24 120.5 . . ?
C16 C17 C18 122.2(8) . . ?
C16 C17 H17 118.9 . . ?
C18 C17 H17 118.9 . . ?
Cl2 C57 Cl1 111.6(5) . . ?
Cl2 C57 H57A 109.3 . . ?
Cl1 C57 H57A 109.3 . . ?
Cl2 C57 H57B 109.3 . . ?
Cl1 C57 H57B 109.3 . . ?
H57A C57 H57B 108.0 . . ?

loop_
_geom_bond_atom_site_label_1
_geom_bond_atom_site_label_2
_geom_bond_distance
_geom_bond_site_symmetry_2
_geom_bond_publ_flag
Cl1 C57 1.761(9) . ?
Cl2 C57 1.749(9) . ?
N4 C8 1.411(10) . ?
N4 C5 1.430(10) . ?
N4 C19 1.432(10) . ?
N5 C26 1.417(10) . ?
N5 C4 1.421(10) . ?
N5 C21 1.428(10) . ?
N3 C56 1.166(11) . ?
C6 C5 1.396(11) . ?
C6 C4 1.428(10) 3_666 ?
C6 C56 1.412(11) . ?
C5 C4 1.388(11) . ?
C31 C30 1.374(12) . ?
C31 C26 1.396(11) . ?
C31 H31 0.9300 . ?
C26 C27 1.389(12) . ?
C13 C12 1.387(12) . ?
C13 C8 1.389(11) . ?
C13 H13 0.9300 . ?
C19 C14 1.379(11) . ?
C19 C18 1.400(11) . ?
C30 C29 1.387(13) . ?
C30 H30 0.9300 . ?
C8 C9 1.406(11) . ?
C27 C28 1.380(12) . ?
C27 H27 0.9300 . ?
C21 C20 1.381(12) . ?
C21 C22 1.397(11) . ?
C11 C12 1.368(13) . ?
C11 C10 1.394(13) . ?
C11 H11 0.9300 . ?
C12 H12 0.9300 . ?
C9 C10 1.385(12) . ?
C9 H9 0.9300 . ?
C14 C15 1.376(12) . ?
C14 H14 0.9300 . ?
C18 C17 1.385(12) . ?
C18 H18 0.9300 . ?
C20 C25 1.396(12) . ?
C20 H20 0.9300 . ?
C10 H10 0.9300 . ?
C22 C23 1.383(13) . ?
C22 H22 0.9300 . ?
C28 C29 1.402(13) . ?
C28 H28 0.9300 . ?
C15 C16 1.394(13) . ?
C15 H15 0.9300 . ?
C29 H29 0.9300 . ?
C25 C24 1.403(13) . ?
C25 H25 0.9300 . ?
C23 C24 1.368(14) . ?
C23 H23 0.9300 . ?
C16 C17 1.369(14) . ?
C16 H16 0.9300 . ?
C24 H24 0.9300 . ?
C17 H17 0.9300 . ?
C57 H57A 0.9700 . ?
C57 H57B 0.9700 . ?
